data_7247690
loop_
_publ_author_name
'Atceken, Nurunnisa'
'Hemingway, Jack'
'Bull, Craig L.'
'Liu, Xiaojiao'
'Michalchuk, Adam A. L.'
'Konar, Sumit'
'Morrison, Carole A.'
'Pulham, Colin R.'

_publ_section_title
;
 High-pressure structural studies and pressure-induced sensitisation of
 3,4,5-trinitro-1<i>H</i>-pyrazole.
;
_journal_issue 46
_journal_name_full 'Physical chemistry chemical physics : PCCP'
_journal_page_first 31646
_journal_page_last 31654
_journal_paper_doi 10.1039/d3cp04526a
_journal_volume 25
_journal_year 2023
_chemical_formula_moiety 'C6 H2 N10 O12'
_chemical_formula_sum 'C6 H2 N10 O12'
_chemical_formula_weight 406.18
_space_group_crystal_system monoclinic
_space_group_IT_number 14
_space_group_name_Hall '-P 2ybc'
_space_group_name_H-M_alt 'P 1 21/c 1'
_atom_sites_solution_hydrogens difmap
_audit_block_doi 10.5517/ccdc.csd.cc29gp0h
_audit_creation_date 2021-12-16
_audit_creation_method
;
Olex2 1.3
(compiled 2020.11.12 svn.r5f609507 for OlexSys, GUI svn.r6408)
;
_audit_update_record
;
2021-12-16 deposited with the CCDC.	2023-11-08 downloaded from the CCDC.
;
_cell_angle_alpha 90
_cell_angle_beta 92.235(4)
_cell_angle_gamma 90
_cell_formula_units_Z 6
_cell_length_a 15.1040(12)
_cell_length_b 8.2460(10)
_cell_length_c 17.1411(12)
_cell_measurement_reflns_used 2353
_cell_measurement_temperature 298.0
_cell_measurement_theta_max 23.00
_cell_measurement_theta_min 2.70
_cell_volume 2133.3(3)
_computing_cell_refinement 'SAINT V8.40A (?, 2016)'
_computing_data_reduction 'SAINT V8.40A (?, 2016)'
_computing_molecular_graphics 'Olex2 1.3 (Dolomanov et al., 2009)'
_computing_publication_material 'Olex2 1.3 (Dolomanov et al., 2009)'
_computing_structure_refinement 'SHELXL 2018/3 (Sheldrick, 2015)'
_diffrn_ambient_temperature 298.0
_diffrn_measured_fraction_theta_full 0.597
_diffrn_measured_fraction_theta_max 0.597
_diffrn_measurement_device_type 'Bruker APEX-II CCD'
_diffrn_measurement_method '\f and \w scans'
_diffrn_radiation_type MoK\a
_diffrn_radiation_wavelength 0.71073
_diffrn_reflns_av_R_equivalents 0.0462
_diffrn_reflns_av_unetI/netI 0.0439
_diffrn_reflns_Laue_measured_fraction_full 0.597
_diffrn_reflns_Laue_measured_fraction_max 0.597
_diffrn_reflns_limit_h_max 15
_diffrn_reflns_limit_h_min -15
_diffrn_reflns_limit_k_max 6
_diffrn_reflns_limit_k_min -6
_diffrn_reflns_limit_l_max 18
_diffrn_reflns_limit_l_min -18
_diffrn_reflns_number 10171
_diffrn_reflns_point_group_measured_fraction_full 0.597
_diffrn_reflns_point_group_measured_fraction_max 0.597
_diffrn_reflns_theta_full 22.980
_diffrn_reflns_theta_max 22.980
_diffrn_reflns_theta_min 2.378
_diffrn_source_current 1.4
_diffrn_source_power 0.07
_diffrn_source_voltage 50.0
_diffrn_standards_number 0
_exptl_absorpt_coefficient_mu 0.185
_exptl_absorpt_correction_T_max 0.7454
_exptl_absorpt_correction_T_min 0.6507
_exptl_absorpt_correction_type none
_exptl_absorpt_process_details
;
SADABS-2016/2 (Bruker,2016/2) was used for absorption correction.
wR2(int) was 0.0900 before and 0.0486 after correction.
The Ratio of minimum to maximum transmission is 0.8730.
The \l/2 correction factor is Not present.
;
_exptl_crystal_colour 'clear colourless'
_exptl_crystal_colour_lustre clear
_exptl_crystal_colour_primary colourless
_exptl_crystal_density_diffrn 1.897
_exptl_crystal_description block
_exptl_crystal_F_000 1224
_refine_diff_density_max 0.133
_refine_diff_density_min -0.131
_refine_diff_density_rms 0.034
_refine_ls_extinction_method none
_refine_ls_goodness_of_fit_ref 1.100
_refine_ls_hydrogen_treatment refall
_refine_ls_matrix_type full
_refine_ls_number_parameters 391
_refine_ls_number_reflns 1766
_refine_ls_number_restraints 306
_refine_ls_restrained_S_all 1.017
_refine_ls_R_factor_all 0.0783
_refine_ls_R_factor_gt 0.0453
_refine_ls_shift/su_max 0.000
_refine_ls_shift/su_mean 0.000
_refine_ls_structure_factor_coef Fsqd
_refine_ls_weighting_details 'w=1/[\s^2^(Fo^2^)+(0.0650P)^2^+0.9840P] where P=(Fo^2^+2Fc^2^)/3'
_refine_ls_weighting_scheme calc
_refine_ls_wR_factor_gt 0.1128
_refine_ls_wR_factor_ref 0.1319
_reflns_Friedel_coverage 0.000
_reflns_number_gt 1155
_reflns_number_total 1766
_reflns_threshold_expression 'I > 2\s(I)'
_cod_data_source_file d3cp04526a2.cif
_cod_data_source_block 2tnp_p01_model
_cod_depositor_comments
;
Adding full bibliography for 7247689--7247697.cif.

2024-11-08
Z value and formula fixed to values more according to usual
chemical conventions.                 miguel
;
_cod_original_formula_sum 'C18 H6 N30 O36'
_cod_original_formula_weight 1218.53
_cod_original_formula_moiety '3(C6 H2 N10 O12)'
_cod_original_formula_units_Z 2
_cod_database_code 7247690
_shelx_shelxl_version_number 2018/3
_shelx_space_group_comment
;
The symmetry employed for this shelxl refinement is uniquely defined
by the following loop, which should always be used as a source of
symmetry information in preference to the above space-group names.
They are only intended as comments.
;
_olex2_refinement_description
;
1. Rigid body (RIGU) restrains
 All non-hydrogen atoms
 with sigma for 1-2 distances of 0.004 and sigma for 1-3 distances of 0.004
;
_olex2_submission_special_instructions 'No special instructions were received'

loop_
_space_group_symop_operation_xyz
'x, y, z'
'-x, y+1/2, -z+1/2'
'-x, -y, -z'
'x, -y-1/2, z-1/2'

loop_
_atom_site_label
_atom_site_type_symbol
_atom_site_fract_x
_atom_site_fract_y
_atom_site_fract_z
_atom_site_U_iso_or_equiv
_atom_site_adp_type
_atom_site_occupancy
_atom_site_site_symmetry_order
_atom_site_calc_flag
_atom_site_refinement_flags_posn
_atom_site_refinement_flags_adp
_atom_site_refinement_flags_occupancy
_atom_site_disorder_assembly
_atom_site_disorder_group
O001 O 0.8246(2) 0.5958(6) 0.35549(19) 0.0571(14) Uani 1 1 d . . . . .
O002 O 0.6819(2) 0.6025(6) 0.64829(19) 0.0542(13) Uani 1 1 d . . . . .
O003 O 0.5277(2) 0.4881(5) 0.81246(16) 0.0529(13) Uani 1 1 d . . . . .
O004 O 0.66446(18) 0.4175(5) 0.83326(15) 0.0544(12) Uani 1 1 d . . . . .
O005 O 0.9264(2) 0.1148(6) 0.50972(17) 0.0623(14) Uani 1 1 d . . . . .
O006 O 0.5675(2) 0.1244(6) 0.48678(18) 0.0606(14) Uani 1 1 d . . . . .
O007 O 0.9767(2) 0.4640(5) 0.18054(16) 0.0549(13) Uani 1 1 d . . . . .
N008 N 0.7647(2) 0.9302(6) 0.4657(2) 0.0299(11) Uani 1 1 d . . . . .
O009 O 1.1190(2) 0.3101(6) 0.33961(19) 0.0706(14) Uani 1 1 d . . . . .
N00A N 0.8350(2) 0.2579(5) 0.30115(19) 0.0309(12) Uani 1 1 d . . . . .
O00B O 1.0333(2) 0.2828(5) 0.49177(17) 0.0610(13) Uani 1 1 d . . . . .
O00C O 0.83782(19) 0.4069(5) 0.16181(16) 0.0622(13) Uani 1 1 d . . . . .
O00D O 0.4605(2) 0.2929(5) 0.50449(17) 0.0621(13) Uani 1 1 d . . . . .
N00E N 0.7308(2) 0.9379(5) 0.5364(2) 0.0307(11) Uani 1 1 d . . . . .
O00F O 0.4489(2) 0.5840(7) 0.6580(2) 0.0772(18) Uani 1 1 d . . . . .
N00G N 0.6875(2) 0.7449(7) 0.6323(2) 0.0378(14) Uani 1 1 d . . . . .
O00H O 0.8225(2) 0.4371(6) 0.52268(19) 0.0730(15) Uani 1 1 d . . . . .
N00I N 0.8480(2) 0.2044(5) 0.37456(17) 0.0328(12) Uani 1 1 d . . . . .
O00J O 0.6850(2) 0.4299(6) 0.4872(2) 0.0694(14) Uani 1 1 d . . . . .
N00K N 0.6427(2) 0.2028(6) 0.6279(2) 0.0320(12) Uani 1 1 d . . . . .
N00L N 0.8139(3) 0.7378(7) 0.3697(2) 0.0399(14) Uani 1 1 d . . . . .
N00M N 0.6628(2) 0.2529(5) 0.70025(19) 0.0304(12) Uani 1 1 d . . . . .
N00N N 0.4451(3) 0.4374(8) 0.6587(2) 0.0461(15) Uani 1 1 d . . . . .
N00O N 0.5955(2) 0.4219(5) 0.79400(18) 0.0344(12) Uani 1 1 d . . . . .
N00P N 0.9069(2) 0.4087(5) 0.20016(18) 0.0368(13) Uani 1 1 d . . . . .
O00Q O 0.6655(3) 0.8580(6) 0.67327(19) 0.0732(14) Uani 1 1 d . . . . .
O00R O 0.8302(3) 0.8519(6) 0.32688(19) 0.0741(14) Uani 1 1 d . . . . .
N00S N 0.7528(3) 0.5017(7) 0.50367(19) 0.0402(11) Uani 1 1 d . . . . .
N00T N 0.9654(2) 0.2128(6) 0.4717(2) 0.0430(14) Uani 1 1 d . . . . .
O00U O 0.3788(2) 0.3555(6) 0.65818(19) 0.0735(15) Uani 1 1 d . . . . .
C00V C 0.7225(2) 0.7847(7) 0.5572(2) 0.0280(13) Uani 1 1 d . . . . .
C00W C 0.7778(2) 0.7770(7) 0.4434(2) 0.0275(13) Uani 1 1 d . . . . .
N00X N 0.5279(2) 0.2204(6) 0.5249(2) 0.0418(13) Uani 1 1 d . . . . .
C00Y C 0.5944(2) 0.3434(6) 0.7193(2) 0.0268(13) Uani 1 1 d . . . . .
N00Z N 1.0580(3) 0.4063(7) 0.3351(2) 0.0438(15) Uani 1 1 d . . . . .
C010 C 0.5635(3) 0.2589(6) 0.6023(2) 0.0282(13) Uani 1 1 d . . . . .
C011 C 0.9295(2) 0.2501(6) 0.3940(2) 0.0278(13) Uani 1 1 d . . . . .
O012 O 1.0631(2) 0.5511(7) 0.3311(2) 0.0785(18) Uani 1 1 d . . . . .
C013 C 0.7515(3) 0.6769(7) 0.5017(2) 0.0285(11) Uani 1 1 d . . . . .
C014 C 0.9692(2) 0.3337(6) 0.3355(2) 0.0307(14) Uani 1 1 d . . . . .
C015 C 0.9061(2) 0.3369(6) 0.2765(2) 0.0277(13) Uani 1 1 d . . . . .
C016 C 0.5297(2) 0.3496(6) 0.6596(2) 0.0272(13) Uani 1 1 d . . . . .
H008 H 0.784(3) 1.030(7) 0.433(2) 0.059(15) Uiso 1 1 d . . . . .
H00A H 0.780(3) 0.250(6) 0.273(2) 0.059(14) Uiso 1 1 d . . . . .
H00K H 0.673(4) 0.112(9) 0.602(3) 0.10(2) Uiso 1 1 d . . . . .

loop_
_atom_site_aniso_label
_atom_site_aniso_U_11
_atom_site_aniso_U_22
_atom_site_aniso_U_33
_atom_site_aniso_U_23
_atom_site_aniso_U_13
_atom_site_aniso_U_12
O001 0.074(3) 0.036(5) 0.062(2) -0.014(2) 0.0117(18) 0.013(2)
O002 0.071(2) 0.035(4) 0.057(2) 0.015(2) 0.0105(17) -0.011(2)
O003 0.049(2) 0.067(4) 0.0422(17) -0.0113(19) 0.0041(16) 0.0210(18)
O004 0.042(2) 0.080(5) 0.0395(16) -0.0126(18) -0.0135(14) 0.0014(15)
O005 0.050(2) 0.086(5) 0.050(2) 0.034(2) 0.0000(18) -0.0088(19)
O006 0.064(3) 0.064(5) 0.054(2) -0.033(2) -0.0034(19) 0.0074(19)
O007 0.047(2) 0.072(4) 0.0459(18) 0.017(2) 0.0042(16) -0.0182(17)
N008 0.031(2) 0.028(4) 0.0306(19) 0.000(2) 0.0015(15) -0.0024(17)
O009 0.028(2) 0.116(5) 0.068(2) 0.009(2) 0.0029(18) 0.0081(19)
N00A 0.031(2) 0.029(4) 0.0319(18) -0.0023(19) -0.0033(17) -0.0024(16)
O00B 0.044(2) 0.087(5) 0.0510(19) 0.018(2) -0.0157(16) -0.0176(18)
O00C 0.046(2) 0.096(5) 0.0432(18) 0.0248(19) -0.0138(16) -0.0085(17)
O00D 0.046(2) 0.093(5) 0.0454(18) -0.013(2) -0.0124(16) 0.0175(19)
N00E 0.033(2) 0.030(4) 0.0291(19) 0.000(2) 0.0017(15) -0.0018(17)
O00F 0.089(3) 0.061(5) 0.080(3) -0.019(4) -0.020(2) 0.040(3)
N00G 0.041(2) 0.032(5) 0.041(2) 0.004(3) 0.0080(19) -0.003(2)
O00H 0.076(3) 0.057(5) 0.084(3) -0.001(2) -0.017(2) 0.024(2)
N00I 0.031(2) 0.038(4) 0.0287(18) 0.0028(19) -0.0017(16) -0.0001(15)
O00J 0.075(3) 0.046(5) 0.087(2) 0.000(2) -0.007(2) -0.026(2)
N00K 0.032(2) 0.026(5) 0.038(2) -0.004(2) 0.0019(18) 0.0029(16)
N00L 0.049(3) 0.035(5) 0.036(2) -0.002(3) 0.005(2) 0.003(2)
N00M 0.034(2) 0.027(4) 0.0301(18) -0.0001(19) 0.0001(16) 0.0047(16)
N00N 0.041(3) 0.063(5) 0.033(2) -0.014(3) -0.0071(19) 0.016(2)
N00O 0.036(2) 0.036(4) 0.0313(19) -0.0033(19) 0.0011(17) 0.0015(17)
N00P 0.037(2) 0.043(5) 0.031(2) 0.002(2) 0.0001(18) -0.0026(18)
O00Q 0.122(3) 0.045(5) 0.056(2) 0.000(2) 0.041(2) 0.007(2)
O00R 0.125(3) 0.049(5) 0.052(2) 0.004(2) 0.043(2) 0.005(2)
N00S 0.052(3) 0.031(4) 0.037(2) -0.001(3) 0.0006(18) -0.004(2)
N00T 0.032(2) 0.060(5) 0.036(2) 0.014(2) -0.0004(19) 0.0015(19)
O00U 0.029(2) 0.124(5) 0.067(2) -0.002(2) -0.0012(18) -0.0008(19)
C00V 0.024(2) 0.025(4) 0.035(2) 0.000(3) 0.0018(19) -0.0038(18)
C00W 0.028(3) 0.025(5) 0.029(2) -0.001(2) -0.0018(19) 0.0023(19)
N00X 0.035(3) 0.050(5) 0.040(2) -0.012(2) -0.0021(19) -0.0008(19)
C00Y 0.028(3) 0.024(5) 0.028(2) -0.001(2) 0.0034(19) -0.0039(18)
N00Z 0.040(3) 0.057(5) 0.034(2) 0.012(3) -0.0027(18) -0.012(2)
C010 0.036(3) 0.020(5) 0.029(2) -0.004(2) -0.0007(19) -0.0015(19)
C011 0.033(3) 0.018(5) 0.032(2) 0.001(2) 0.0000(19) 0.0035(18)
O012 0.091(3) 0.057(5) 0.084(3) 0.031(3) -0.031(2) -0.042(3)
C013 0.025(2) 0.024(4) 0.037(2) 0.001(3) -0.0016(19) 0.004(2)
C014 0.024(2) 0.033(5) 0.034(2) 0.000(2) -0.0027(19) -0.0031(18)
C015 0.032(3) 0.022(5) 0.030(2) 0.000(2) -0.0009(19) 0.0000(18)
C016 0.024(3) 0.023(5) 0.034(2) 0.002(2) 0.0019(19) -0.0015(17)

loop_
_atom_type_symbol
_atom_type_description
_atom_type_scat_dispersion_real
_atom_type_scat_dispersion_imag
_atom_type_scat_source
C C 0.0033 0.0016 'International Tables Vol C Tables 4.2.6.8 and 6.1.1.4'
H H 0.0000 0.0000 'International Tables Vol C Tables 4.2.6.8 and 6.1.1.4'
N N 0.0061 0.0033 'International Tables Vol C Tables 4.2.6.8 and 6.1.1.4'
O O 0.0106 0.0060 'International Tables Vol C Tables 4.2.6.8 and 6.1.1.4'

loop_
_geom_angle_atom_site_label_1
_geom_angle_atom_site_label_2
_geom_angle_atom_site_label_3
_geom_angle
_geom_angle_site_symmetry_1
_geom_angle_site_symmetry_3
_geom_angle_publ_flag
N00E N008 C00W 111.8(4) . . ?
N00E N008 H008 125(3) . . ?
C00W N008 H008 123(3) . . ?
N00I N00A H00A 123(2) . . ?
C015 N00A N00I 111.5(3) . . ?
C015 N00A H00A 125(2) . . ?
C00V N00E N008 104.1(4) . . ?
O002 N00G O00Q 126.1(5) . . ?
O002 N00G C00V 116.8(5) . . ?
O00Q N00G C00V 117.1(6) . . ?
C011 N00I N00A 104.1(3) . . ?
N00M N00K C010 111.5(3) . . ?
N00M N00K H00K 124(3) . . ?
C010 N00K H00K 123(3) . . ?
O001 N00L O00R 126.4(5) . . ?
O001 N00L C00W 117.0(5) . . ?
O00R N00L C00W 116.6(6) . . ?
C00Y N00M N00K 104.7(3) . . ?
O00F N00N C016 116.8(4) . . ?
O00U N00N O00F 126.8(5) . . ?
O00U N00N C016 116.4(6) . . ?
O003 N00O O004 125.5(4) . . ?
O003 N00O C00Y 117.1(3) . . ?
O004 N00O C00Y 117.4(3) . . ?
O007 N00P O00C 126.6(4) . . ?
O007 N00P C015 116.6(3) . . ?
O00C N00P C015 116.9(3) . . ?
O00H N00S C013 117.1(4) . . ?
O00J N00S O00H 124.5(6) . . ?
O00J N00S C013 118.3(4) . . ?
O005 N00T O00B 126.2(3) . . ?
O005 N00T C011 117.7(4) . . ?
O00B N00T C011 116.1(4) . . ?
N00E C00V N00G 119.9(5) . . ?
N00E C00V C013 113.1(4) . . ?
C013 C00V N00G 127.0(6) . . ?
N008 C00W N00L 122.1(5) . . ?
N008 C00W C013 108.1(4) . . ?
C013 C00W N00L 129.8(6) . . ?
O006 N00X O00D 126.5(3) . . ?
O006 N00X C010 117.8(4) . . ?
O00D N00X C010 115.6(4) . . ?
N00M C00Y N00O 119.4(3) . . ?
N00M C00Y C016 111.9(4) . . ?
C016 C00Y N00O 128.7(4) . . ?
O009 N00Z C014 115.0(6) . . ?
O012 N00Z O009 127.2(5) . . ?
O012 N00Z C014 117.8(4) . . ?
N00K C010 N00X 121.4(4) . . ?
N00K C010 C016 108.1(3) . . ?
C016 C010 N00X 130.5(4) . . ?
N00I C011 N00T 118.9(4) . . ?
N00I C011 C014 112.9(3) . . ?
C014 C011 N00T 128.2(4) . . ?
C00V C013 N00S 129.0(5) . . ?
C00W C013 N00S 128.0(5) . . ?
C00W C013 C00V 102.9(5) . . ?
C011 C014 N00Z 129.2(3) . . ?
C015 C014 N00Z 127.0(4) . . ?
C015 C014 C011 103.8(3) . . ?
N00A C015 N00P 121.6(3) . . ?
N00A C015 C014 107.6(4) . . ?
C014 C015 N00P 130.8(4) . . ?
C00Y C016 N00N 127.8(4) . . ?
C010 C016 N00N 128.3(3) . . ?
C010 C016 C00Y 103.9(3) . . ?

loop_
_geom_bond_atom_site_label_1
_geom_bond_atom_site_label_2
_geom_bond_distance
_geom_bond_site_symmetry_2
_geom_bond_publ_flag
O001 N00L 1.208(6) . ?
O002 N00G 1.210(6) . ?
O003 N00O 1.213(4) . ?
O004 N00O 1.218(4) . ?
O005 N00T 1.206(5) . ?
O006 N00X 1.201(5) . ?
O007 N00P 1.208(4) . ?
N008 N00E 1.335(5) . ?
N008 C00W 1.337(6) . ?
N008 H008 1.04(5) . ?
O009 N00Z 1.215(6) . ?
N00A N00I 1.341(4) . ?
N00A C015 1.339(5) . ?
N00A H00A 0.94(4) . ?
O00B N00T 1.215(4) . ?
O00C N00P 1.211(4) . ?
O00D N00X 1.219(4) . ?
N00E C00V 1.321(6) . ?
O00F N00N 1.210(6) . ?
N00G O00Q 1.220(6) . ?
N00G C00V 1.449(6) . ?
O00H N00S 1.214(5) . ?
N00I C011 1.318(5) . ?
O00J N00S 1.206(5) . ?
N00K N00M 1.331(5) . ?
N00K C010 1.341(5) . ?
N00K H00K 0.99(6) . ?
N00L O00R 1.224(6) . ?
N00L C00W 1.432(6) . ?
N00M C00Y 1.326(5) . ?
N00N O00U 1.208(6) . ?
N00N C016 1.468(6) . ?
N00O C00Y 1.434(5) . ?
N00P C015 1.436(5) . ?
N00S C013 1.445(7) . ?
N00T C011 1.451(5) . ?
C00V C013 1.385(7) . ?
C00W C013 1.368(7) . ?
N00X C010 1.447(5) . ?
C00Y C016 1.388(5) . ?
N00Z O012 1.198(6) . ?
N00Z C014 1.469(6) . ?
C010 C016 1.351(6) . ?
C011 C014 1.375(6) . ?
C014 C015 1.363(5) . ?

loop_
_geom_torsion_atom_site_label_1
_geom_torsion_atom_site_label_2
_geom_torsion_atom_site_label_3
_geom_torsion_atom_site_label_4
_geom_torsion
_geom_torsion_site_symmetry_1
_geom_torsion_site_symmetry_2
_geom_torsion_site_symmetry_3
_geom_torsion_site_symmetry_4
_geom_torsion_publ_flag
O001 N00L C00W N008 178.8(4) . . . . ?
O001 N00L C00W C013 -1.1(6) . . . . ?
O002 N00G C00V N00E -179.6(3) . . . . ?
O002 N00G C00V C013 -0.9(6) . . . . ?
O003 N00O C00Y N00M -171.9(5) . . . . ?
O003 N00O C00Y C016 9.3(8) . . . . ?
O004 N00O C00Y N00M 8.6(7) . . . . ?
O004 N00O C00Y C016 -170.2(5) . . . . ?
O005 N00T C011 N00I 14.3(8) . . . . ?
O005 N00T C011 C014 -167.4(6) . . . . ?
O006 N00X C010 N00K 6.7(9) . . . . ?
O006 N00X C010 C016 -173.5(6) . . . . ?
O007 N00P C015 N00A -173.3(4) . . . . ?
O007 N00P C015 C014 7.6(8) . . . . ?
N008 N00E C00V N00G 179.7(3) . . . . ?
N008 N00E C00V C013 0.8(4) . . . . ?
N008 C00W C013 N00S 179.6(4) . . . . ?
N008 C00W C013 C00V 0.4(4) . . . . ?
O009 N00Z C014 C011 65.6(7) . . . . ?
O009 N00Z C014 C015 -115.5(6) . . . . ?
N00A N00I C011 N00T 179.3(4) . . . . ?
N00A N00I C011 C014 0.8(5) . . . . ?
O00B N00T C011 N00I -166.7(4) . . . . ?
O00B N00T C011 C014 11.5(8) . . . . ?
O00C N00P C015 N00A 6.3(7) . . . . ?
O00C N00P C015 C014 -172.9(5) . . . . ?
O00D N00X C010 N00K -171.8(5) . . . . ?
O00D N00X C010 C016 8.0(9) . . . . ?
N00E N008 C00W N00L -179.9(3) . . . . ?
N00E N008 C00W C013 0.1(4) . . . . ?
N00E C00V C013 N00S -179.9(4) . . . . ?
N00E C00V C013 C00W -0.8(5) . . . . ?
O00F N00N C016 C00Y 67.9(7) . . . . ?
O00F N00N C016 C010 -110.6(6) . . . . ?
N00G C00V C013 N00S 1.3(7) . . . . ?
N00G C00V C013 C00W -179.5(3) . . . . ?
O00H N00S C013 C00V -98.7(5) . . . . ?
O00H N00S C013 C00W 82.3(5) . . . . ?
N00I N00A C015 N00P -178.5(4) . . . . ?
N00I N00A C015 C014 0.9(6) . . . . ?
N00I C011 C014 N00Z 178.8(5) . . . . ?
N00I C011 C014 C015 -0.3(6) . . . . ?
O00J N00S C013 C00V 80.6(6) . . . . ?
O00J N00S C013 C00W -98.3(5) . . . . ?
N00K N00M C00Y N00O -178.1(4) . . . . ?
N00K N00M C00Y C016 0.8(6) . . . . ?
N00K C010 C016 N00N 179.3(5) . . . . ?
N00K C010 C016 C00Y 0.5(6) . . . . ?
N00L C00W C013 N00S -0.5(7) . . . . ?
N00L C00W C013 C00V -179.6(4) . . . . ?
N00M N00K C010 N00X 179.8(5) . . . . ?
N00M N00K C010 C016 0.0(6) . . . . ?
N00M C00Y C016 N00N -179.7(5) . . . . ?
N00M C00Y C016 C010 -0.9(6) . . . . ?
N00O C00Y C016 N00N -0.8(8) . . . . ?
N00O C00Y C016 C010 178.0(5) . . . . ?
O00Q N00G C00V N00E 1.2(6) . . . . ?
O00Q N00G C00V C013 179.9(4) . . . . ?
O00R N00L C00W N008 -1.7(6) . . . . ?
O00R N00L C00W C013 178.3(4) . . . . ?
N00T C011 C014 N00Z 0.5(9) . . . . ?
N00T C011 C014 C015 -178.6(5) . . . . ?
O00U N00N C016 C00Y -112.6(5) . . . . ?
O00U N00N C016 C010 68.9(7) . . . . ?
C00W N008 N00E C00V -0.5(4) . . . . ?
N00X C010 C016 N00N -0.5(10) . . . . ?
N00X C010 C016 C00Y -179.3(5) . . . . ?
N00Z C014 C015 N00A -179.5(5) . . . . ?
N00Z C014 C015 N00P -0.2(9) . . . . ?
C010 N00K N00M C00Y -0.5(6) . . . . ?
C011 C014 C015 N00A -0.4(6) . . . . ?
C011 C014 C015 N00P 178.9(5) . . . . ?
O012 N00Z C014 C011 -113.8(6) . . . . ?
O012 N00Z C014 C015 65.1(7) . . . . ?
C015 N00A N00I C011 -1.0(5) . . . . ?
